data_2201110
loop_
_publ_author_name
'Usman, Anwar'
'Razak, Ibrahim Abdul'
'Fun, Hoong-Kun'
'Chantrapromma, Suchada'
'Tian, 'Jing-Zhi'
'Zhang, Yan'
'Xu, Jian-Hua'

_publ_section_title
;
 4-Acetyl-2,<i>N</i>-dibenzoylaniline
;
_journal_issue 5
_journal_name_full 'Acta Crystallographica Section E'
_journal_page_first o492
_journal_page_last o494
_journal_paper_doi 10.1107/S1600536802005433
_journal_volume 58
_journal_year 2002
_chemical_formula_iupac 'C22 H17 N O3'
_chemical_formula_moiety 'C22 H17 N O3'
_chemical_formula_sum 'C22 H17 N O3'
_chemical_formula_weight 343.37
_chemical_melting_point 450.0(10)
_chemical_name_systematic
;
4-acetyl-2,N-dibenzoylaniline
;
_space_group_IT_number 14
_symmetry_cell_setting monoclinic
_symmetry_space_group_name_Hall '-P 2yn'
_symmetry_space_group_name_H-M 'P 1 21/n 1'
_atom_sites_solution_hydrogens geom
_atom_sites_solution_primary direct
_atom_sites_solution_secondary difmap
_audit_creation_method SHELXL-97
_cell_angle_alpha 90.00
_cell_angle_beta 93.0470(10)
_cell_angle_gamma 90.00
_cell_formula_units_Z 4
_cell_length_a 11.6177(6)
_cell_length_b 4.6546(2)
_cell_length_c 31.9119(16)
_cell_measurement_reflns_used 4602
_cell_measurement_temperature 213(2)
_cell_measurement_theta_max 28.33
_cell_measurement_theta_min 2.56
_cell_volume 1723.22(14)
_computing_cell_refinement 'SAINT (Siemens, 1996)'
_computing_data_collection 'SMART (Siemens, 1996)'
_computing_data_reduction 'SAINT and SADABS (Sheldrick, 1996)'
_computing_molecular_graphics SHELXTL
_computing_publication_material 'SHELXTL, PARST (Nardelli, 1995) and PLATON (Spek, 1990)'
_computing_structure_refinement SHELXTL
_computing_structure_solution 'SHELXTL (Sheldrick, 1997)'
_diffrn_ambient_temperature 213(2)
_diffrn_detector_area_resol_mean 8.33
_diffrn_measured_fraction_theta_full 0.956
_diffrn_measured_fraction_theta_max 0.956
_diffrn_measurement_device_type 'Siemens SMART CCD area-detector'
_diffrn_measurement_method \w
_diffrn_radiation_monochromator graphite
_diffrn_radiation_source 'fine-focus sealed tube'
_diffrn_radiation_type MoK\a
_diffrn_radiation_wavelength 0.71073
_diffrn_reflns_av_R_equivalents 0.0925
_diffrn_reflns_av_sigmaI/netI 0.1358
_diffrn_reflns_limit_h_max 15
_diffrn_reflns_limit_h_min -12
_diffrn_reflns_limit_k_max 6
_diffrn_reflns_limit_k_min -6
_diffrn_reflns_limit_l_max 37
_diffrn_reflns_limit_l_min -42
_diffrn_reflns_number 9733
_diffrn_reflns_theta_full 28.36
_diffrn_reflns_theta_max 28.36
_diffrn_reflns_theta_min 2.56
_diffrn_standards_decay_% negligible
_diffrn_standards_interval_count none
_diffrn_standards_number 0
_exptl_absorpt_coefficient_mu 0.088
_exptl_absorpt_correction_type none
_exptl_crystal_colour colorless
_exptl_crystal_density_diffrn 1.324
_exptl_crystal_density_method 'not measured'
_exptl_crystal_description needle
_exptl_crystal_F_000 720
_exptl_crystal_size_max 0.50
_exptl_crystal_size_mid 0.14
_exptl_crystal_size_min 0.12
_refine_diff_density_max 0.340
_refine_diff_density_min -0.328
_refine_ls_extinction_coef 0.018(2)
_refine_ls_extinction_expression Fc^*^=kFc[1+0.001xFc^2^\l^3^/sin(2\q)]^-1/4^
_refine_ls_extinction_method SHELXTL
_refine_ls_goodness_of_fit_ref 0.871
_refine_ls_hydrogen_treatment mixed
_refine_ls_matrix_type full
_refine_ls_number_parameters 293
_refine_ls_number_reflns 4139
_refine_ls_number_restraints 0
_refine_ls_restrained_S_all 0.871
_refine_ls_R_factor_all 0.1157
_refine_ls_R_factor_gt 0.0674
_refine_ls_shift/su_max <0.001
_refine_ls_shift/su_mean 0.000
_refine_ls_structure_factor_coef Fsqd
_refine_ls_weighting_details 'calc w = 1/[\s^2^(Fo^2^)+(0.0586P)^2^] where P = (Fo^2^+2Fc^2^)/3'
_refine_ls_weighting_scheme calc
_refine_ls_wR_factor_gt 0.1527
_refine_ls_wR_factor_ref 0.1718
_reflns_number_gt 2132
_reflns_number_total 4139
_reflns_threshold_expression I>2\s(I)
_cod_data_source_file cv6101.cif
_cod_data_source_block I
_cod_depositor_comments
;
The following automatic conversions were performed:
'_symmetry_cell_setting' value 'Monoclinic' changed to 'monoclinic'
according to '/home/saulius/struct/CIF-dictionaries/cif_core.dic'
dictionary named 'cif_core.dic' version 2.4.1 from 2010-06-29.

Automatic conversion script
Id: cif_fix_enum 1527 2010-12-29 10:47:43Z saulius 

The following automatic conversions were performed:

'_chemical_melting_point' value '450(1)K' was changed to '450.0(10)'
- the value should be numeric and without a unit designator.

Automatic conversion script
Id: cif_fix_values 1646 2011-03-28 12:23:43Z adriana 

The following automatic conversions were performed:

'_chemical_melting_point' value '450(1)K' was changed to '450.0(10)'
- the value should be numeric and without a unit
designator.

'_symmetry_cell_setting' value 'Monoclinic' changed to
'monoclinic' according to
/home/saulius/struct/CIF-dictionaries/cif_core.dic dictionary named
'cif_core.dic' version 2.4.1 from 2010-06-29.

Automatic conversion script
Id: cif_fix_values 1715 2011-07-08 13:25:40Z adriana 
;
_cod_original_sg_symbol_H-M 'P 21/n'
_cod_database_code 2201110
_cod_database_fobs_code 2201110

loop_
_symmetry_equiv_pos_as_xyz
'x, y, z'
'-x+1/2, y+1/2, -z+1/2'
'-x, -y, -z'
'x-1/2, -y-1/2, z-1/2'

loop_
_atom_site_label
_atom_site_fract_x
_atom_site_fract_y
_atom_site_fract_z
_atom_site_U_iso_or_equiv
_atom_site_adp_type
_atom_site_calc_flag
_atom_site_refinement_flags
_atom_site_occupancy
_atom_site_disorder_assembly
_atom_site_disorder_group
_atom_site_type_symbol
N1 0.30666(15) 0.4023(4) 0.09561(6) 0.0324(5) Uani d . 1 . . N
O1 0.29918(15) 0.5481(5) 0.17556(5) 0.0634(7) Uani d . 1 . . O
O2 0.27950(15) 0.2502(4) 0.02778(5) 0.0463(5) Uani d . 1 . . O
O3 0.71316(14) 1.3093(4) 0.12624(5) 0.0465(5) Uani d . 1 . . O
C1 0.40055(18) 0.5907(5) 0.09366(6) 0.0281(5) Uani d . 1 . . C
C2 0.45231(19) 0.6522(5) 0.05651(7) 0.0326(6) Uani d . 1 . . C
C3 0.5433(2) 0.8433(5) 0.05622(7) 0.0314(6) Uani d . 1 . . C
C4 0.58543(17) 0.9789(5) 0.09285(7) 0.0270(5) Uani d . 1 . . C
C5 0.53508(18) 0.9103(5) 0.13019(7) 0.0287(5) Uani d . 1 . . C
C6 0.44393(17) 0.7167(5) 0.13172(6) 0.0272(5) Uani d . 1 . . C
C7 0.39519(19) 0.6594(6) 0.17299(7) 0.0366(6) Uani d . 1 . . C
C8 0.46019(19) 0.7417(6) 0.21260(7) 0.0326(6) Uani d . 1 . . C
C9 0.4014(2) 0.8888(7) 0.24303(8) 0.0430(7) Uani d . 1 . . C
C10 0.4582(2) 0.9653(7) 0.28052(8) 0.0512(8) Uani d . 1 . . C
C11 0.5721(2) 0.8874(7) 0.28854(8) 0.0480(8) Uani d . 1 . . C
C12 0.6298(2) 0.7332(6) 0.25903(8) 0.0434(7) Uani d . 1 . . C
C13 0.5748(2) 0.6654(6) 0.22089(8) 0.0379(6) Uani d . 1 . . C
C14 0.25087(19) 0.2495(5) 0.06431(7) 0.0314(5) Uani d . 1 . . C
C15 0.15023(18) 0.0776(5) 0.07751(7) 0.0295(5) Uani d . 1 . . C
C16 0.0960(2) -0.0982(6) 0.04795(8) 0.0416(7) Uani d . 1 . . C
C17 0.0011(2) -0.2607(7) 0.05771(8) 0.0495(8) Uani d . 1 . . C
C18 -0.0412(2) -0.2448(6) 0.09724(8) 0.0410(7) Uani d . 1 . . C
C19 0.0119(2) -0.0700(6) 0.12706(8) 0.0419(7) Uani d . 1 . . C
C20 0.1077(2) 0.0880(6) 0.11737(8) 0.0390(6) Uani d . 1 . . C
C21 0.68295(19) 1.1879(5) 0.09369(7) 0.0315(5) Uani d . 1 . . C
C22 0.7426(2) 1.2415(6) 0.05396(7) 0.0444(7) Uani d . 1 . . C
H22A 0.8197 1.3075 0.0607 0.067 Uiso calc R 1 . . H
H22B 0.7012 1.3849 0.0376 0.067 Uiso calc R 1 . . H
H22C 0.7453 1.0665 0.0381 0.067 Uiso calc R 1 . . H
H5 0.5653(17) 1.012(5) 0.1555(7) 0.028(6) Uiso d . 1 . . H
H11 0.613(2) 0.938(6) 0.3156(8) 0.046(7) Uiso d . 1 . . H
H18 -0.110(2) -0.363(6) 0.1054(8) 0.055(8) Uiso d . 1 . . H
H1 0.277(2) 0.399(6) 0.1244(8) 0.057(8) Uiso d . 1 . . H
H10 0.415(2) 1.074(6) 0.3001(9) 0.062(9) Uiso d . 1 . . H
H13 0.611(2) 0.574(5) 0.2011(7) 0.041(7) Uiso d . 1 . . H
H12 0.709(3) 0.669(6) 0.2648(8) 0.066(9) Uiso d . 1 . . H
H2 0.4239(18) 0.562(5) 0.0302(7) 0.032(6) Uiso d . 1 . . H
H20 0.141(2) 0.208(6) 0.1385(8) 0.057(8) Uiso d . 1 . . H
H16 0.124(2) -0.111(7) 0.0189(9) 0.071(9) Uiso d . 1 . . H
H19 -0.021(2) -0.053(6) 0.1544(8) 0.054(8) Uiso d . 1 . . H
H3 0.5771(19) 0.886(5) 0.0306(7) 0.036(6) Uiso d . 1 . . H
H17 -0.036(2) -0.369(6) 0.0362(8) 0.054(8) Uiso d . 1 . . H
H9 0.316(3) 0.941(7) 0.2367(9) 0.083(10) Uiso d . 1 . . H

loop_
_atom_site_aniso_label
_atom_site_aniso_U_11
_atom_site_aniso_U_22
_atom_site_aniso_U_33
_atom_site_aniso_U_12
_atom_site_aniso_U_13
_atom_site_aniso_U_23
N1 0.0297(10) 0.0429(14) 0.0248(10) -0.0098(9) 0.0026(8) -0.0005(9)
O1 0.0419(10) 0.116(2) 0.0339(10) -0.0385(11) 0.0114(8) -0.0101(11)
O2 0.0544(11) 0.0523(13) 0.0333(9) -0.0222(9) 0.0126(8) -0.0100(8)
O3 0.0496(11) 0.0555(13) 0.0347(9) -0.0206(9) 0.0050(8) -0.0098(9)
C1 0.0279(11) 0.0298(14) 0.0265(11) -0.0023(9) 0.0019(9) 0.0020(10)
C2 0.0362(13) 0.0364(16) 0.0252(11) -0.0074(11) 0.0018(10) 0.0001(11)
C3 0.0365(12) 0.0332(15) 0.0248(11) -0.0052(10) 0.0044(10) 0.0024(10)
C4 0.0272(11) 0.0270(13) 0.0269(11) -0.0018(9) 0.0024(9) 0.0006(9)
C5 0.0288(11) 0.0323(14) 0.0250(11) -0.0026(10) 0.0016(9) -0.0020(10)
C6 0.0258(11) 0.0330(14) 0.0234(10) -0.0013(9) 0.0049(9) -0.0008(10)
C7 0.0306(12) 0.0502(18) 0.0295(12) -0.0059(11) 0.0073(10) 0.0007(11)
C8 0.0315(12) 0.0424(16) 0.0245(11) -0.0072(10) 0.0065(9) 0.0022(11)
C9 0.0338(13) 0.062(2) 0.0335(13) -0.0025(12) 0.0062(11) -0.0052(13)
C10 0.0449(16) 0.078(2) 0.0316(14) -0.0044(15) 0.0105(12) -0.0159(14)
C11 0.0468(16) 0.069(2) 0.0279(13) -0.0115(14) -0.0009(12) -0.0015(13)
C12 0.0375(14) 0.0520(19) 0.0402(14) -0.0039(12) -0.0018(12) 0.0071(13)
C13 0.0360(13) 0.0446(17) 0.0336(13) 0.0000(12) 0.0073(11) -0.0026(12)
C14 0.0358(12) 0.0292(14) 0.0297(12) -0.0010(10) 0.0046(10) -0.0012(10)
C15 0.0318(12) 0.0285(14) 0.0285(11) -0.0022(9) 0.0040(9) 0.0020(10)
C16 0.0427(14) 0.0476(18) 0.0354(13) -0.0156(12) 0.0110(11) -0.0080(13)
C17 0.0472(16) 0.060(2) 0.0416(15) -0.0256(14) 0.0099(13) -0.0121(15)
C18 0.0410(14) 0.0427(17) 0.0398(14) -0.0118(12) 0.0077(12) 0.0007(13)
C19 0.0492(15) 0.0432(17) 0.0342(13) -0.0103(12) 0.0122(12) 0.0011(12)
C20 0.0444(14) 0.0408(17) 0.0323(13) -0.0142(12) 0.0059(11) -0.0030(12)
C21 0.0326(12) 0.0320(15) 0.0302(12) -0.0038(10) 0.0041(10) -0.0014(10)
C22 0.0473(15) 0.0488(18) 0.0380(14) -0.0198(13) 0.0114(12) -0.0032(12)

loop_
_atom_type_symbol
_atom_type_description
_atom_type_scat_dispersion_real
_atom_type_scat_dispersion_imag
_atom_type_scat_source
C C 0.0033 0.0016 'International Tables Vol C Tables 4.2.6.8 and 6.1.1.4'
H H 0.0000 0.0000 'International Tables Vol C Tables 4.2.6.8 and 6.1.1.4'
N N 0.0061 0.0033 'International Tables Vol C Tables 4.2.6.8 and 6.1.1.4'
O O 0.0106 0.0060 'International Tables Vol C Tables 4.2.6.8 and 6.1.1.4'

loop_
_geom_angle_atom_site_label_1
_geom_angle_atom_site_label_2
_geom_angle_atom_site_label_3
_geom_angle
_geom_angle_publ_flag
C14 N1 C1 129.38(18) yes
C14 N1 H1 119.7(16) yes
C1 N1 H1 110.8(16) yes
C2 C1 N1 122.7(2) ?
C2 C1 C6 119.8(2) ?
N1 C1 C6 117.54(18) ?
C3 C2 C1 120.4(2) ?
C3 C2 H2 119.5(13) ?
C1 C2 H2 120.1(13) ?
C2 C3 C4 121.3(2) ?
C2 C3 H3 119.5(14) ?
C4 C3 H3 119.1(14) ?
C5 C4 C3 118.0(2) ?
C5 C4 C21 119.17(19) ?
C3 C4 C21 122.83(19) ?
C4 C5 C6 122.2(2) ?
C4 C5 H5 116.3(12) ?
C6 C5 H5 121.4(12) ?
C5 C6 C1 118.30(19) ?
C5 C6 C7 118.3(2) ?
C1 C6 C7 123.4(2) ?
O1 C7 C6 121.4(2) ?
O1 C7 C8 118.07(19) ?
C6 C7 C8 120.47(19) ?
C13 C8 C9 119.5(2) ?
C13 C8 C7 122.3(2) ?
C9 C8 C7 118.2(2) ?
C10 C9 C8 120.0(2) ?
C10 C9 H9 121.2(17) ?
C8 C9 H9 118.8(17) ?
C9 C10 C11 120.0(3) ?
C9 C10 H10 117.2(16) ?
C11 C10 H10 122.8(16) ?
C10 C11 C12 120.2(2) ?
C10 C11 H11 120.7(14) ?
C12 C11 H11 119.1(14) ?
C13 C12 C11 120.0(3) ?
C13 C12 H12 119.0(17) ?
C11 C12 H12 121.0(16) ?
C12 C13 C8 120.2(2) ?
C12 C13 H13 121.7(15) ?
C8 C13 H13 118.1(15) ?
O2 C14 N1 123.5(2) ?
O2 C14 C15 121.6(2) ?
N1 C14 C15 114.93(19) ?
C16 C15 C20 118.4(2) ?
C16 C15 C14 117.5(2) ?
C20 C15 C14 124.1(2) ?
C15 C16 C17 120.8(2) ?
C15 C16 H16 120.5(17) ?
C17 C16 H16 118.7(17) ?
C18 C17 C16 120.1(3) ?
C18 C17 H17 121.4(16) ?
C16 C17 H17 118.2(16) ?
C19 C18 C17 119.7(2) ?
C19 C18 H18 118.3(14) ?
C17 C18 H18 122.0(15) ?
C18 C19 C20 119.9(2) ?
C18 C19 H19 118.7(15) ?
C20 C19 H19 121.3(15) ?
C19 C20 C15 121.0(2) ?
C19 C20 H20 117.2(16) ?
C15 C20 H20 121.7(16) ?
O3 C21 C4 120.12(19) ?
O3 C21 C22 121.3(2) ?
C4 C21 C22 118.6(2) ?
C21 C22 H22A 109.5 ?
C21 C22 H22B 109.5 ?
H22A C22 H22B 109.5 ?
C21 C22 H22C 109.5 ?
H22A C22 H22C 109.5 ?
H22B C22 H22C 109.5 ?

loop_
_geom_bond_atom_site_label_1
_geom_bond_atom_site_label_2
_geom_bond_site_symmetry_2
_geom_bond_distance
_geom_bond_publ_flag
N1 C14 . 1.362(3) yes
N1 C1 . 1.403(3) yes
N1 H1 . 1.00(3) ?
O1 C7 . 1.237(3) ?
O2 C14 . 1.229(3) ?
O3 C21 . 1.218(3) ?
C1 C2 . 1.387(3) ?
C1 C6 . 1.417(3) ?
C2 C3 . 1.382(3) ?
C2 H2 . 0.98(2) ?
C3 C4 . 1.394(3) ?
C3 H3 . 0.95(2) ?
C4 C5 . 1.392(3) ?
C4 C21 . 1.492(3) ?
C5 C6 . 1.393(3) ?
C5 H5 . 0.98(2) ?
C6 C7 . 1.485(3) ?
C7 C8 . 1.488(3) ?
C8 C13 . 1.389(3) ?
C8 C9 . 1.396(3) ?
C9 C10 . 1.381(3) ?
C9 H9 . 1.03(3) ?
C10 C11 . 1.383(4) ?
C10 H10 . 0.97(3) ?
C11 C12 . 1.385(4) ?
C11 H11 . 0.99(2) ?
C12 C13 . 1.381(3) ?
C12 H12 . 0.98(3) ?
C13 H13 . 0.88(2) ?
C14 C15 . 1.496(3) ?
C15 C16 . 1.376(3) ?
C15 C20 . 1.390(3) ?
C16 C17 . 1.386(3) ?
C16 H16 . 1.00(3) ?
C17 C18 . 1.380(3) ?
C17 H17 . 0.94(3) ?
C18 C19 . 1.373(3) ?
C18 H18 . 1.02(3) ?
C19 C20 . 1.382(3) ?
C19 H19 . 0.98(2) ?
C20 H20 . 0.94(3) ?
C21 C22 . 1.498(3) ?
C22 H22A . 0.9600 ?
C22 H22B . 0.9600 ?
C22 H22C . 0.9600 ?

loop_
_geom_hbond_atom_site_label_D
_geom_hbond_atom_site_label_H
_geom_hbond_atom_site_label_A
_geom_hbond_site_symmetry_A
_geom_hbond_distance_DH
_geom_hbond_distance_HA
_geom_hbond_distance_DA
_geom_hbond_angle_DHA
_geom_hbond_publ_flag
N1 H1 O1 1_555 1.00(3) 1.78(3) 2.646(3) 143(2) yes
C2 H2 O2 1_555 0.98(2) 2.22(2) 2.860(3) 122(2) yes
C22 H22C O2 3_665 0.96 2.57 3.469(3) 156 yes

loop_
_geom_torsion_atom_site_label_1
_geom_torsion_atom_site_label_2
_geom_torsion_atom_site_label_3
_geom_torsion_atom_site_label_4
_geom_torsion
C14 N1 C1 C2 0.5(4)
C14 N1 C1 C6 -178.4(2)
N1 C1 C2 C3 178.9(2)
C6 C1 C2 C3 -2.2(4)
C1 C2 C3 C4 -0.1(4)
C2 C3 C4 C5 1.8(4)
C2 C3 C4 C21 -179.6(2)
C3 C4 C5 C6 -1.2(4)
C21 C4 C5 C6 -179.9(2)
C4 C5 C6 C1 -1.1(3)
C4 C5 C6 C7 -179.4(2)
C2 C1 C6 C5 2.8(3)
N1 C1 C6 C5 -178.3(2)
C2 C1 C6 C7 -179.0(2)
N1 C1 C6 C7 0.0(3)
C5 C6 C7 O1 162.4(3)
C1 C6 C7 O1 -15.8(4)
C5 C6 C7 C8 -16.2(3)
C1 C6 C7 C8 165.6(2)
O1 C7 C8 C13 130.8(3)
C6 C7 C8 C13 -50.6(4)
O1 C7 C8 C9 -46.1(4)
C6 C7 C8 C9 132.5(3)
C13 C8 C9 C10 2.0(4)
C7 C8 C9 C10 179.0(3)
C8 C9 C10 C11 -2.3(5)
C9 C10 C11 C12 0.2(5)
C10 C11 C12 C13 2.2(4)
C11 C12 C13 C8 -2.5(4)
C9 C8 C13 C12 0.4(4)
C7 C8 C13 C12 -176.5(2)
C1 N1 C14 O2 2.3(4)
C1 N1 C14 C15 -177.6(2)
O2 C14 C15 C16 5.0(4)
N1 C14 C15 C16 -175.1(2)
O2 C14 C15 C20 -174.1(3)
N1 C14 C15 C20 5.8(3)
C20 C15 C16 C17 0.1(4)
C14 C15 C16 C17 -179.1(2)
C15 C16 C17 C18 0.9(5)
C16 C17 C18 C19 -0.9(5)
C17 C18 C19 C20 -0.2(4)
C18 C19 C20 C15 1.2(4)
C16 C15 C20 C19 -1.2(4)
C14 C15 C20 C19 177.9(2)
C5 C4 C21 O3 -4.4(4)
C3 C4 C21 O3 176.9(2)
C5 C4 C21 C22 175.0(2)
C3 C4 C21 C22 -3.6(4)

loop_
_cod_related_entry_id
_cod_related_entry_database
_cod_related_entry_code
1 ChemSpider 21132375
